data_2213257
loop_
_publ_author_name
'B. Thimme Gowda'
'Sabine Foro'
'Hartmut Fuess '

_publ_section_title
;
 <i>N</i>-(3,5-Dichlorophenyl)acetamide
;
_journal_coeditor_code CV2214
_journal_issue 5
_journal_name_full 'Acta Crystallographica Section E'
_journal_page_first o2341
_journal_page_last o2342
_journal_paper_doi 10.1107/S1600536807015280
_journal_volume 63
_journal_year 2007
_chemical_formula_iupac 'C8 H7 Cl2 N O'
_chemical_formula_moiety 'C8 H7 Cl2 N O'
_chemical_formula_sum 'C8 H7 Cl2 N O'
_chemical_formula_weight 204.05
_chemical_name_systematic
;
N-(3,5-Dichlorophenyl)acetamide
;
_space_group_IT_number 33
_symmetry_cell_setting orthorhombic
_symmetry_space_group_name_Hall 'P 2c -2n'
_symmetry_space_group_name_H-M 'P n a 21'
_atom_sites_solution_hydrogens geom
_atom_sites_solution_primary direct
_atom_sites_solution_secondary difmap
_cell_angle_alpha 90.00
_cell_angle_beta 90.00
_cell_angle_gamma 90.00
_cell_formula_units_Z 4
_cell_length_a 9.5670(10)
_cell_length_b 24.116(5)
_cell_length_c 3.9552(6)
_cell_measurement_reflns_used 25
_cell_measurement_temperature 299(2)
_cell_measurement_theta_max 25.72
_cell_measurement_theta_min 5.90
_cell_volume 912.5(3)
_computing_data_collection
;
CAD-4-PC (Nonius, 1996)
;
_computing_data_reduction
;
REDU4 (Stoe & Cie, 1987)
;
_computing_molecular_graphics
;
PLATON (Spek, 2003) and ORTEP-3 (Farrugia, 1997)
;
_computing_publication_material SHELXL97
_computing_structure_refinement 'SHELXL97 (Sheldrick, 1997)'
_computing_structure_solution 'SHELXS97 (Sheldrick, 1997)'
_diffrn_ambient_temperature 299(2)
_diffrn_measured_fraction_theta_full 1.000
_diffrn_measured_fraction_theta_max 1.000
_diffrn_measurement_device_type 'Enraf--Nonius CAD-4'
_diffrn_measurement_method \w
_diffrn_radiation_monochromator graphite
_diffrn_radiation_source 'fine-focus sealed tube'
_diffrn_radiation_type CuK\a
_diffrn_radiation_wavelength 1.54180
_diffrn_reflns_av_R_equivalents 0.0709
_diffrn_reflns_av_sigmaI/netI 0.0579
_diffrn_reflns_limit_h_max 11
_diffrn_reflns_limit_h_min 0
_diffrn_reflns_limit_k_max 1
_diffrn_reflns_limit_k_min -28
_diffrn_reflns_limit_l_max 4
_diffrn_reflns_limit_l_min 0
_diffrn_reflns_number 959
_diffrn_reflns_theta_full 66.87
_diffrn_reflns_theta_max 66.87
_diffrn_reflns_theta_min 3.67
_diffrn_standards_decay_% 2.2
_diffrn_standards_interval_time 120
_diffrn_standards_number 3
_exptl_absorpt_coefficient_mu 5.997
_exptl_absorpt_correction_T_max 0.9963
_exptl_absorpt_correction_T_min 0.9451
_exptl_absorpt_correction_type psi-scan
_exptl_absorpt_process_details '(North <i>et al.</i>,  1968)'
_exptl_crystal_colour colourless
_exptl_crystal_density_diffrn 1.485
_exptl_crystal_density_method 'not measured'
_exptl_crystal_description needle
_exptl_crystal_F_000 416
_exptl_crystal_size_max 0.57
_exptl_crystal_size_mid 0.04
_exptl_crystal_size_min 0.03
_refine_diff_density_max 0.330
_refine_diff_density_min -0.325
_refine_ls_abs_structure_details 'Flack (1983)'
_refine_ls_abs_structure_Flack 0.03(7)
_refine_ls_extinction_method none
_refine_ls_goodness_of_fit_ref 1.039
_refine_ls_hydrogen_treatment constr
_refine_ls_matrix_type full
_refine_ls_number_parameters 110
_refine_ls_number_reflns 943
_refine_ls_number_restraints 1
_refine_ls_restrained_S_all 1.038
_refine_ls_R_factor_all 0.1305
_refine_ls_R_factor_gt 0.0551
_refine_ls_shift/su_max 0.010
_refine_ls_shift/su_mean 0.000
_refine_ls_structure_factor_coef Fsqd
_refine_ls_weighting_details 'calc w=1/[\s^2^(Fo^2^)+(0.0804P)^2^] where P=(Fo^2^+2Fc^2^)/3'
_refine_ls_weighting_scheme calc
_refine_ls_wR_factor_gt 0.1229
_refine_ls_wR_factor_ref 0.1521
_reflns_number_gt 541
_reflns_number_total 943
_reflns_threshold_expression I>2\s(I)
_cod_data_source_file cv2214.cif
_cod_data_source_block I
_cod_database_code 2213257
_cod_database_fobs_code 2213257

loop_
_symmetry_equiv_pos_as_xyz
'x, y, z'
'-x, -y, z+1/2'
'-x+1/2, y+1/2, z+1/2'
'x+1/2, -y+1/2, z'

loop_
_atom_site_type_symbol
_atom_site_label
_atom_site_fract_x
_atom_site_fract_y
_atom_site_fract_z
_atom_site_U_iso_or_equiv
_atom_site_adp_type
_atom_site_calc_flag
_atom_site_refinement_flags
_atom_site_occupancy
Cl Cl11 0.3297(2) 0.07002(8) 0.7981(8) 0.0836(8) Uani d . 1
Cl Cl12 0.8872(2) 0.04676(9) 0.7590(10) 0.0963(9) Uani d . 1
O O3 0.4344(5) 0.24977(19) 0.216(2) 0.086(2) Uani d . 1
N N4 0.6539(5) 0.2174(2) 0.276(2) 0.0536(15) Uani d . 1
H H4N 0.7388 0.2278 0.3019 0.064 Uiso d R 1
C C1 0.6196(9) 0.3074(3) 0.032(3) 0.074(2) Uani d . 1
H H1A 0.6259 0.3354 0.2039 0.111 Uiso calc R 1
H H1B 0.5600 0.3201 -0.1467 0.111 Uiso calc R 1
H H1C 0.7111 0.2999 -0.0562 0.111 Uiso calc R 1
C C2 0.5605(8) 0.2558(3) 0.181(2) 0.058(2) Uani d . 1
C C5 0.6322(7) 0.1665(3) 0.439(2) 0.0501(19) Uani d . 1
C C6 0.5024(8) 0.1458(3) 0.524(2) 0.056(2) Uani d . 1
H H6 0.4220 0.1659 0.4745 0.067 Uiso calc R 1
C C7 0.4927(8) 0.0950(3) 0.684(3) 0.059(2) Uani d . 1
C C8 0.6095(9) 0.0636(3) 0.755(3) 0.069(2) Uani d . 1
H H8 0.6014 0.0294 0.8621 0.083 Uiso calc R 1
C C9 0.7395(8) 0.0842(3) 0.662(3) 0.060(2) Uani d . 1
C C10 0.7511(8) 0.1346(3) 0.510(2) 0.0551(19) Uani d . 1
H H10 0.8390 0.1481 0.4516 0.066 Uiso calc R 1

loop_
_atom_site_aniso_label
_atom_site_aniso_U_11
_atom_site_aniso_U_22
_atom_site_aniso_U_33
_atom_site_aniso_U_12
_atom_site_aniso_U_13
_atom_site_aniso_U_23
Cl11 0.0900(14) 0.0712(11) 0.0896(17) -0.0146(11) 0.023(2) 0.0003(17)
Cl12 0.0982(15) 0.0976(16) 0.093(2) 0.0405(12) -0.014(2) 0.0066(19)
O3 0.049(3) 0.075(3) 0.134(8) 0.008(2) 0.000(5) 0.011(6)
N4 0.044(3) 0.052(3) 0.065(4) -0.001(2) -0.002(5) -0.007(5)
C1 0.081(5) 0.070(5) 0.070(6) 0.001(4) -0.004(6) 0.011(5)
C2 0.049(4) 0.059(4) 0.065(6) 0.007(4) -0.005(5) -0.006(5)
C5 0.047(4) 0.055(4) 0.048(4) -0.004(3) -0.006(4) -0.007(4)
C6 0.056(4) 0.056(4) 0.056(5) 0.004(3) -0.002(4) -0.003(4)
C7 0.078(5) 0.050(4) 0.049(5) -0.003(4) 0.006(5) -0.005(4)
C8 0.108(6) 0.047(4) 0.053(6) 0.009(4) 0.006(7) -0.004(5)
C9 0.072(5) 0.057(5) 0.052(5) 0.007(4) -0.007(5) -0.002(4)
C10 0.054(4) 0.060(4) 0.051(5) -0.001(4) -0.003(4) -0.013(4)

loop_
_atom_type_symbol
_atom_type_description
_atom_type_scat_dispersion_real
_atom_type_scat_dispersion_imag
_atom_type_scat_source
C C 0.0181 0.0091 'International Tables Vol C Tables 4.2.6.8 and 6.1.1.4'
H H 0.0000 0.0000 'International Tables Vol C Tables 4.2.6.8 and 6.1.1.4'
N N 0.0311 0.0180 'International Tables Vol C Tables 4.2.6.8 and 6.1.1.4'
O O 0.0492 0.0322 'International Tables Vol C Tables 4.2.6.8 and 6.1.1.4'
Cl Cl 0.3639 0.7018 'International Tables Vol C Tables 4.2.6.8 and 6.1.1.4'

loop_
_geom_angle_atom_site_label_1
_geom_angle_atom_site_label_2
_geom_angle_atom_site_label_3
_geom_angle
C2 N4 C5 129.4(6)
C2 N4 H4N 117.6
C5 N4 H4N 110.1
C2 C1 H1A 109.5
C2 C1 H1B 109.5
H1A C1 H1B 109.5
C2 C1 H1C 109.5
H1A C1 H1C 109.5
H1B C1 H1C 109.5
O3 C2 N4 123.0(7)
O3 C2 C1 121.2(7)
N4 C2 C1 115.8(7)
C6 C5 C10 119.0(7)
C6 C5 N4 124.2(6)
C10 C5 N4 116.9(6)
C5 C6 C7 119.5(7)
C5 C6 H6 120.3
C7 C6 H6 120.3
C8 C7 C6 121.7(8)
C8 C7 Cl11 119.0(6)
C6 C7 Cl11 119.2(6)
C7 C8 C9 118.4(8)
C7 C8 H8 120.8
C9 C8 H8 120.8
C10 C9 C8 120.6(8)
C10 C9 Cl12 120.1(7)
C8 C9 Cl12 119.3(6)
C9 C10 C5 120.8(8)
C9 C10 H10 119.6
C5 C10 H10 119.6

loop_
_geom_bond_atom_site_label_1
_geom_bond_atom_site_label_2
_geom_bond_distance
Cl11 C7 1.731(8)
Cl12 C9 1.720(8)
O3 C2 1.223(8)
N4 C2 1.340(9)
N4 C5 1.402(9)
N4 H4N 0.8571
C1 C2 1.488(10)
C1 H1A 0.9600
C1 H1B 0.9600
C1 H1C 0.9600
C5 C6 1.380(10)
C5 C10 1.400(10)
C6 C7 1.381(10)
C6 H6 0.9300
C7 C8 1.380(10)
C8 C9 1.389(11)
C8 H8 0.9300
C9 C10 1.362(10)
C10 H10 0.9300

loop_
_geom_hbond_atom_site_label_D
_geom_hbond_atom_site_label_H
_geom_hbond_atom_site_label_A
_geom_hbond_site_symmetry_A
_geom_hbond_distance_DH
_geom_hbond_distance_HA
_geom_hbond_distance_DA
_geom_hbond_angle_DHA
N4 H4N O3 4 0.86 1.98 2.808(7) 163

loop_
_geom_torsion_atom_site_label_1
_geom_torsion_atom_site_label_2
_geom_torsion_atom_site_label_3
_geom_torsion_atom_site_label_4
_geom_torsion
C5 N4 C2 O3 -3.0(16)
C5 N4 C2 C1 176.2(9)
C2 N4 C5 C6 2.0(14)
C2 N4 C5 C10 -179.7(9)
C10 C5 C6 C7 1.6(12)
N4 C5 C6 C7 179.9(8)
C5 C6 C7 C8 -1.5(13)
C5 C6 C7 Cl11 178.7(7)
C6 C7 C8 C9 0.2(15)
Cl11 C7 C8 C9 -180.0(9)
C7 C8 C9 C10 0.9(15)
C7 C8 C9 Cl12 178.1(8)
C8 C9 C10 C5 -0.8(14)
Cl12 C9 C10 C5 -177.9(7)
C6 C5 C10 C9 -0.5(12)
N4 C5 C10 C9 -178.9(8)

loop_
_cod_related_entry_id
_cod_related_entry_database
_cod_related_entry_code
1 ChemSpider 158346
